data_4506822
loop_
_publ_author_name
'Deng, Dongsheng'
'Liu, Leilei'
'Ji, Bao-Ming'
'Yin, Guojie'
'Du, Chenxia'

_publ_section_title
;
 Temperature, Cooling Rate, and Additive-Controlled Supramolecular
 Isomerism in Four Pb(II) Coordination Polymers with an in Situ Ligand
 Transformation Reaction
;
_journal_issue 11
_journal_name_full 'Crystal Growth &amp; Design'
_journal_page_first 5338
_journal_paper_doi 10.1021/cg300900m
_journal_volume 12
_journal_year 2012
_chemical_formula_moiety 'C15 H12 N2 O4 Pb'
_chemical_formula_sum 'C15 H12 N2 O4 Pb'
_chemical_formula_weight 491.46
_chemical_name_systematic
;

 ?

;
_space_group_IT_number 14
_symmetry_cell_setting monoclinic
_symmetry_space_group_name_Hall '-P 2ybc'
_symmetry_space_group_name_H-M 'P 1 21/c 1'
_atom_sites_solution_hydrogens geom
_atom_sites_solution_primary direct
_atom_sites_solution_secondary difmap
_audit_creation_method SHELXL-97
_cell_angle_alpha 90.00
_cell_angle_beta 101.025(2)
_cell_angle_gamma 90.00
_cell_formula_units_Z 4
_cell_length_a 12.5956(17)
_cell_length_b 13.2999(18)
_cell_length_c 9.7711(13)
_cell_measurement_reflns_used 3458
_cell_measurement_temperature 296(2)
_cell_measurement_theta_max 22.03
_cell_measurement_theta_min 2.62
_cell_volume 1606.6(4)
_computing_cell_refinement 'Bruker SMART'
_computing_data_collection 'Bruker SMART'
_computing_data_reduction 'Bruker SAINT'
_computing_molecular_graphics 'Bruker SHELXTL'
_computing_publication_material 'Bruker SHELXTL'
_computing_structure_refinement 'SHELXL-97 (Sheldrick, 1997)'
_computing_structure_solution 'SHELXS-97 (Sheldrick, 1990)'
_diffrn_ambient_temperature 296(2)
_diffrn_measured_fraction_theta_full 0.999
_diffrn_measured_fraction_theta_max 0.999
_diffrn_measurement_device_type 'CCD area detector'
_diffrn_measurement_method 'phi and omega scans'
_diffrn_radiation_monochromator graphite
_diffrn_radiation_source 'fine-focus sealed tube'
_diffrn_radiation_type MoK\a
_diffrn_radiation_wavelength 0.71073
_diffrn_reflns_av_R_equivalents 0.0348
_diffrn_reflns_av_sigmaI/netI 0.0314
_diffrn_reflns_limit_h_max 15
_diffrn_reflns_limit_h_min -15
_diffrn_reflns_limit_k_max 16
_diffrn_reflns_limit_k_min -16
_diffrn_reflns_limit_l_max 11
_diffrn_reflns_limit_l_min -11
_diffrn_reflns_number 12020
_diffrn_reflns_theta_full 25.50
_diffrn_reflns_theta_max 25.50
_diffrn_reflns_theta_min 2.25
_diffrn_standards_decay_% 0
_diffrn_standards_interval_count 0
_diffrn_standards_interval_time 0
_diffrn_standards_number 0
_exptl_absorpt_coefficient_mu 10.519
_exptl_absorpt_correction_T_max 0.3908
_exptl_absorpt_correction_T_min 0.1504
_exptl_absorpt_correction_type multi-scan
_exptl_absorpt_process_details sadabs
_exptl_crystal_colour colourless
_exptl_crystal_density_diffrn 2.032
_exptl_crystal_density_method 'not measured'
_exptl_crystal_description block
_exptl_crystal_F_000 920
_exptl_crystal_size_max 0.29
_exptl_crystal_size_mid 0.17
_exptl_crystal_size_min 0.11
_refine_diff_density_max 0.925
_refine_diff_density_min -0.524
_refine_diff_density_rms 0.099
_refine_ls_extinction_method none
_refine_ls_goodness_of_fit_ref 1.030
_refine_ls_hydrogen_treatment constr
_refine_ls_matrix_type full
_refine_ls_number_parameters 199
_refine_ls_number_reflns 2985
_refine_ls_number_restraints 0
_refine_ls_restrained_S_all 1.030
_refine_ls_R_factor_all 0.0410
_refine_ls_R_factor_gt 0.0284
_refine_ls_shift/su_max 0.055
_refine_ls_shift/su_mean 0.004
_refine_ls_structure_factor_coef Fsqd
_refine_ls_weighting_details 'calc w=1/[\s^2^(Fo^2^)+(0.0386P)^2^+0.1779P] where P=(Fo^2^+2Fc^2^)/3'
_refine_ls_weighting_scheme calc
_refine_ls_wR_factor_gt 0.0676
_refine_ls_wR_factor_ref 0.0716
_reflns_number_gt 2349
_reflns_number_total 2985
_reflns_threshold_expression >2sigma(I)
_cod_data_source_file cg300900m_si_002.cif
_cod_data_source_block 2
_cod_depositor_comments
;
The following automatic conversions were performed:

'_symmetry_cell_setting' value 'Monoclinic' changed to 'monoclinic'
according to /home/saulius/struct/CIF-dictionaries/cif_core.dic
dictionary named 'cif_core.dic' version 2.4.2 from 2011-04-26.

Automatic conversion script
Id: cif_fix_values 1891 2012-01-12 08:04:46Z andrius 
;
_cod_original_sg_symbol_H-M 'P 21/c'
_cod_database_code 4506822

loop_
_symmetry_equiv_pos_as_xyz
'x, y, z'
'-x, y+1/2, -z+1/2'
'-x, -y, -z'
'x, -y-1/2, z-1/2'

loop_
_atom_site_label
_atom_site_type_symbol
_atom_site_fract_x
_atom_site_fract_y
_atom_site_fract_z
_atom_site_U_iso_or_equiv
_atom_site_adp_type
_atom_site_occupancy
_atom_site_symmetry_multiplicity
_atom_site_calc_flag
_atom_site_refinement_flags
Pb1 Pb 0.021438(17) 0.358986(17) 0.12171(2) 0.05142(10) Uani 1 1 d .
N1 N 0.2196(4) 0.3402(4) 0.1647(5) 0.0653(15) Uani 1 1 d .
N2 N 0.9065(4) 0.5119(3) 0.6889(4) 0.0494(11) Uani 1 1 d .
O1 O 0.1113(4) 0.4724(3) -0.0145(4) 0.0677(12) Uani 1 1 d .
O2 O 0.2622(5) 0.5408(7) -0.0529(8) 0.167(4) Uani 1 1 d .
O3 O 0.9601(4) 0.7049(3) 0.6396(4) 0.0653(12) Uani 1 1 d .
O4 O 0.9269(4) 0.6744(3) 0.4112(5) 0.0711(12) Uani 1 1 d .
C1 C 0.2764(6) 0.3987(7) 0.0937(7) 0.079(2) Uani 1 1 d .
C2 C 0.3851(7) 0.3843(8) 0.1020(8) 0.111(3) Uani 1 1 d .
H2 H 0.4228 0.4259 0.0514 0.133 Uiso 1 1 calc R
C3 C 0.4392(6) 0.3098(9) 0.1832(8) 0.112(3) Uani 1 1 d .
C4 C 0.3815(7) 0.2518(9) 0.2605(8) 0.117(3) Uani 1 1 d .
H4 H 0.4160 0.2023 0.3201 0.140 Uiso 1 1 calc R
C5 C 0.2706(6) 0.2685(7) 0.2479(7) 0.083(2) Uani 1 1 d .
H5 H 0.2313 0.2288 0.2987 0.100 Uiso 1 1 calc R
C6 C 0.2131(7) 0.4780(6) 0.0000(7) 0.081(2) Uani 1 1 d .
C7 C 0.5606(6) 0.2927(9) 0.2032(8) 0.126(4) Uani 1 1 d .
H7A H 0.5756 0.2215 0.2164 0.151 Uiso 1 1 calc R
H7B H 0.5855 0.3137 0.1197 0.151 Uiso 1 1 calc R
C8 C 0.6216(6) 0.3493(6) 0.3255(7) 0.092(3) Uani 1 1 d .
H8A H 0.5944 0.3304 0.4083 0.110 Uiso 1 1 calc R
H8B H 0.6089 0.4207 0.3104 0.110 Uiso 1 1 calc R
C9 C 0.7452(5) 0.3287(5) 0.3502(6) 0.0575(15) Uani 1 1 d .
H9A H 0.7588 0.2581 0.3715 0.069 Uiso 1 1 calc R
H9B H 0.7723 0.3443 0.2662 0.069 Uiso 1 1 calc R
C10 C 0.8035(4) 0.3924(4) 0.4699(6) 0.0461(13) Uani 1 1 d .
C11 C 0.8391(4) 0.4880(4) 0.4470(6) 0.0486(13) Uani 1 1 d .
H11 H 0.8287 0.5139 0.3570 0.058 Uiso 1 1 calc R
C12 C 0.8899(4) 0.5444(4) 0.5574(6) 0.0432(13) Uani 1 1 d .
C13 C 0.8749(5) 0.4189(4) 0.7101(6) 0.0533(15) Uani 1 1 d .
H13 H 0.8887 0.3937 0.8005 0.064 Uiso 1 1 calc R
C14 C 0.8221(5) 0.3575(4) 0.6034(6) 0.0572(15) Uani 1 1 d .
H14 H 0.7998 0.2934 0.6229 0.069 Uiso 1 1 calc R
C15 C 0.9279(5) 0.6509(4) 0.5343(7) 0.0548(15) Uani 1 1 d .

loop_
_atom_site_aniso_label
_atom_site_aniso_U_11
_atom_site_aniso_U_22
_atom_site_aniso_U_33
_atom_site_aniso_U_23
_atom_site_aniso_U_13
_atom_site_aniso_U_12
Pb1 0.04847(15) 0.04961(15) 0.05446(16) -0.00668(11) 0.00549(10) -0.00112(11)
N1 0.048(3) 0.091(4) 0.056(3) 0.003(3) 0.005(3) -0.001(3)
N2 0.061(3) 0.044(3) 0.045(3) -0.001(2) 0.014(2) -0.001(2)
O1 0.062(3) 0.076(3) 0.066(3) 0.005(2) 0.015(2) 0.008(2)
O2 0.098(5) 0.252(9) 0.156(6) 0.117(7) 0.032(4) -0.025(5)
O3 0.090(3) 0.039(2) 0.074(3) -0.007(2) 0.034(3) -0.010(2)
O4 0.088(3) 0.060(3) 0.067(3) 0.018(2) 0.019(3) -0.001(2)
C1 0.053(4) 0.137(7) 0.049(4) 0.002(4) 0.012(3) -0.011(4)
C2 0.054(5) 0.218(11) 0.060(5) 0.034(6) 0.010(4) 0.000(6)
C3 0.054(5) 0.217(11) 0.063(5) -0.013(6) 0.006(4) -0.009(6)
C4 0.061(5) 0.202(11) 0.083(6) 0.036(6) 0.002(4) 0.024(6)
C5 0.052(4) 0.128(7) 0.066(4) 0.013(5) 0.001(3) 0.001(4)
C6 0.082(5) 0.108(6) 0.051(4) 0.014(4) 0.012(4) -0.004(5)
C7 0.065(5) 0.241(12) 0.070(5) -0.016(7) 0.007(4) 0.001(7)
C8 0.056(4) 0.163(9) 0.054(4) -0.014(4) 0.006(3) -0.033(5)
C9 0.050(4) 0.064(4) 0.056(4) -0.004(3) 0.004(3) -0.010(3)
C10 0.033(3) 0.055(3) 0.050(3) -0.003(3) 0.008(2) 0.002(2)
C11 0.042(3) 0.058(4) 0.045(3) 0.011(3) 0.007(2) 0.005(3)
C12 0.046(3) 0.038(3) 0.050(3) 0.004(2) 0.020(3) 0.004(2)
C13 0.075(4) 0.043(3) 0.041(3) 0.004(3) 0.009(3) -0.009(3)
C14 0.065(4) 0.049(3) 0.058(4) 0.003(3) 0.014(3) -0.012(3)
C15 0.053(4) 0.048(4) 0.068(4) 0.007(3) 0.022(3) 0.006(3)

loop_
_atom_type_symbol
_atom_type_description
_atom_type_scat_dispersion_real
_atom_type_scat_dispersion_imag
_atom_type_scat_source
C C 0.0033 0.0016 'International Tables Vol C Tables 4.2.6.8 and 6.1.1.4'
H H 0.0000 0.0000 'International Tables Vol C Tables 4.2.6.8 and 6.1.1.4'
N N 0.0061 0.0033 'International Tables Vol C Tables 4.2.6.8 and 6.1.1.4'
O O 0.0106 0.0060 'International Tables Vol C Tables 4.2.6.8 and 6.1.1.4'
Pb Pb -3.3944 10.1111 'International Tables Vol C Tables 4.2.6.8 and 6.1.1.4'

loop_
_geom_angle_atom_site_label_1
_geom_angle_atom_site_label_2
_geom_angle_atom_site_label_3
_geom_angle
_geom_angle_site_symmetry_1
_geom_angle_site_symmetry_3
O1 Pb1 O3 140.09(15) . 3_666
O1 Pb1 N1 66.01(17) . .
O3 Pb1 N1 83.91(16) 3_666 .
O1 Pb1 N2 80.88(15) . 3_666
O3 Pb1 N2 65.72(14) 3_666 3_666
N1 Pb1 N2 74.75(16) . 3_666
O1 Pb1 O4 111.59(15) . 2_645
O3 Pb1 O4 78.96(14) 3_666 2_645
N1 Pb1 O4 69.69(17) . 2_645
N2 Pb1 O4 131.81(15) 3_666 2_645
C5 N1 C1 119.2(6) . .
C5 N1 Pb1 122.0(5) . .
C1 N1 Pb1 118.5(5) . .
C13 N2 C12 117.1(5) . .
C13 N2 Pb1 126.0(3) . 3_666
C12 N2 Pb1 116.6(3) . 3_666
C6 O1 Pb1 122.9(4) . .
C15 O3 Pb1 122.5(4) . 3_666
C15 O4 Pb1 114.0(4) . 2_655
N1 C1 C2 121.0(8) . .
N1 C1 C6 116.4(6) . .
C2 C1 C6 122.5(7) . .
C1 C2 C3 121.2(8) . .
C1 C2 H2 119.4 . .
C3 C2 H2 119.4 . .
C2 C3 C4 117.8(8) . .
C2 C3 C7 124.1(9) . .
C4 C3 C7 117.9(9) . .
C3 C4 C5 119.1(8) . .
C3 C4 H4 120.5 . .
C5 C4 H4 120.5 . .
N1 C5 C4 121.6(7) . .
N1 C5 H5 119.2 . .
C4 C5 H5 119.2 . .
O2 C6 O1 125.6(8) . .
O2 C6 C1 118.9(8) . .
O1 C6 C1 115.5(7) . .
C8 C7 C3 112.2(8) . .
C8 C7 H7A 109.2 . .
C3 C7 H7A 109.2 . .
C8 C7 H7B 109.2 . .
C3 C7 H7B 109.2 . .
H7A C7 H7B 107.9 . .
C7 C8 C9 112.5(6) . .
C7 C8 H8A 109.1 . .
C9 C8 H8A 109.1 . .
C7 C8 H8B 109.1 . .
C9 C8 H8B 109.1 . .
H8A C8 H8B 107.8 . .
C10 C9 C8 110.2(5) . .
C10 C9 H9A 109.6 . .
C8 C9 H9A 109.6 . .
C10 C9 H9B 109.6 . .
C8 C9 H9B 109.6 . .
H9A C9 H9B 108.1 . .
C14 C10 C11 117.9(5) . .
C14 C10 C9 121.2(5) . .
C11 C10 C9 121.0(5) . .
C12 C11 C10 119.6(5) . .
C12 C11 H11 120.2 . .
C10 C11 H11 120.2 . .
N2 C12 C11 123.0(5) . .
N2 C12 C15 116.6(5) . .
C11 C12 C15 120.3(5) . .
N2 C13 C14 123.0(5) . .
N2 C13 H13 118.5 . .
C14 C13 H13 118.5 . .
C10 C14 C13 119.3(5) . .
C10 C14 H14 120.4 . .
C13 C14 H14 120.4 . .
O4 C15 O3 126.2(6) . .
O4 C15 C12 115.7(6) . .
O3 C15 C12 118.1(5) . .

loop_
_geom_bond_atom_site_label_1
_geom_bond_atom_site_label_2
_geom_bond_distance
_geom_bond_site_symmetry_2
Pb1 O1 2.430(4) .
Pb1 O3 2.451(4) 3_666
Pb1 N1 2.463(5) .
Pb1 N2 2.560(4) 3_666
Pb1 O4 2.575(4) 2_645
N1 C5 1.335(9) .
N1 C1 1.338(9) .
N2 C13 1.327(7) .
N2 C12 1.334(7) .
N2 Pb1 2.560(4) 3_666
O1 C6 1.265(8) .
O2 C6 1.212(9) .
O3 C15 1.257(7) .
O3 Pb1 2.451(4) 3_666
O4 C15 1.240(7) .
O4 Pb1 2.575(4) 2_655
C1 C2 1.369(10) .
C1 C6 1.519(10) .
C2 C3 1.367(13) .
C2 H2 0.9300 .
C3 C4 1.379(12) .
C3 C7 1.521(11) .
C4 C5 1.397(10) .
C4 H4 0.9300 .
C5 H5 0.9300 .
C7 C8 1.494(11) .
C7 H7A 0.9700 .
C7 H7B 0.9700 .
C8 C9 1.553(9) .
C8 H8A 0.9700 .
C8 H8B 0.9700 .
C9 C10 1.516(8) .
C9 H9A 0.9700 .
C9 H9B 0.9700 .
C10 C14 1.361(8) .
C10 C11 1.381(8) .
C11 C12 1.368(8) .
C11 H11 0.9300 .
C12 C15 1.525(7) .
C13 C14 1.389(8) .
C13 H13 0.9300 .
C14 H14 0.9300 .

loop_
_geom_torsion_atom_site_label_1
_geom_torsion_atom_site_label_2
_geom_torsion_atom_site_label_3
_geom_torsion_atom_site_label_4
_geom_torsion
_geom_torsion_site_symmetry_1
O1 Pb1 N1 C5 -175.2(6) .
O3 Pb1 N1 C5 31.7(5) 3_666
N2 Pb1 N1 C5 98.1(5) 3_666
O4 Pb1 N1 C5 -48.8(5) 2_645
O1 Pb1 N1 C1 -0.6(5) .
O3 Pb1 N1 C1 -153.7(5) 3_666
N2 Pb1 N1 C1 -87.3(5) 3_666
O4 Pb1 N1 C1 125.8(5) 2_645
O3 Pb1 O1 C6 40.0(6) 3_666
N1 Pb1 O1 C6 -4.6(5) .
N2 Pb1 O1 C6 72.7(6) 3_666
O4 Pb1 O1 C6 -58.8(6) 2_645
C5 N1 C1 C2 1.9(11) .
Pb1 N1 C1 C2 -172.9(6) .
C5 N1 C1 C6 179.4(7) .
Pb1 N1 C1 C6 4.7(9) .
N1 C1 C2 C3 -0.1(14) .
C6 C1 C2 C3 -177.5(9) .
C1 C2 C3 C4 -2.2(16) .
C1 C2 C3 C7 -176.8(8) .
C2 C3 C4 C5 2.7(15) .
C7 C3 C4 C5 177.7(8) .
C1 N1 C5 C4 -1.3(12) .
Pb1 N1 C5 C4 173.3(6) .
C3 C4 C5 N1 -1.1(14) .
Pb1 O1 C6 O2 -170.9(7) .
Pb1 O1 C6 C1 8.4(9) .
N1 C1 C6 O2 170.9(8) .
C2 C1 C6 O2 -11.6(13) .
N1 C1 C6 O1 -8.5(10) .
C2 C1 C6 O1 169.0(8) .
C2 C3 C7 C8 90.8(11) .
C4 C3 C7 C8 -83.8(13) .
C3 C7 C8 C9 177.6(8) .
C7 C8 C9 C10 176.7(7) .
C8 C9 C10 C14 91.0(7) .
C8 C9 C10 C11 -88.7(7) .
C14 C10 C11 C12 -0.9(8) .
C9 C10 C11 C12 178.9(5) .
C13 N2 C12 C11 2.4(8) .
Pb1 N2 C12 C11 -171.5(4) 3_666
C13 N2 C12 C15 -179.2(5) .
Pb1 N2 C12 C15 6.9(6) 3_666
C10 C11 C12 N2 -0.5(8) .
C10 C11 C12 C15 -178.9(5) .
C12 N2 C13 C14 -2.9(9) .
Pb1 N2 C13 C14 170.4(4) 3_666
C11 C10 C14 C13 0.4(9) .
C9 C10 C14 C13 -179.3(5) .
N2 C13 C14 C10 1.5(10) .
Pb1 O4 C15 O3 -6.7(8) 2_655
Pb1 O4 C15 C12 175.7(3) 2_655
Pb1 O3 C15 O4 -172.1(5) 3_666
Pb1 O3 C15 C12 5.4(7) 3_666
N2 C12 C15 O4 169.5(5) .
C11 C12 C15 O4 -12.1(8) .
N2 C12 C15 O3 -8.2(8) .
C11 C12 C15 O3 170.2(5) .
